data_4517136
loop_
_publ_author_name
'Banerjee, Abhisek'
'Banerjee, Snehasis'
'G\'omez Garc\'ia, Carlos J.'
'Benmansour, Samia'
'Chattopadhyay, Shouvik'

_publ_section_title
;
 Magnetic Properties of End-to-End Azide-Bridged Tetranuclear
 Mixed-Valence Cobalt(III)/Cobalt(II) Complexes with Reduced Schiff Base
 Blocking Ligands and DFT Study
;
_journal_name_full 'ACS Omega'
_journal_paper_doi 10.1021/acsomega.9b02764
_journal_year 2019
_chemical_formula_moiety 'C52 H56 Co4 N15 O16, F6 P'
_chemical_formula_sum 'C52 H56 Co4 F6 N15 O16 P'
_chemical_formula_weight 1527.81
_space_group_crystal_system monoclinic
_space_group_IT_number 15
_space_group_name_Hall '-C 2yc'
_space_group_name_H-M_alt 'C 1 2/c 1'
_atom_sites_solution_hydrogens mixed
_audit_creation_method SHELXL-2018/3
_cell_angle_alpha 90
_cell_angle_beta 104.680(9)
_cell_angle_gamma 90
_cell_formula_units_Z 4
_cell_length_a 19.000(5)
_cell_length_b 13.808(4)
_cell_length_c 24.205(8)
_cell_measurement_reflns_used 88161
_cell_measurement_temperature 150(2)
_cell_measurement_theta_max 25.7
_cell_measurement_theta_min 2.2
_cell_volume 6143(3)
_computing_cell_refinement 'Bruker SMART'
_computing_data_collection 'Bruker SMART'
_computing_data_reduction 'Bruker SAINT'
_computing_molecular_graphics 'Ortep-3 for Windows (Farrugia, 1997)'
_computing_publication_material 'WINGX V2018.3'
_computing_structure_refinement 'SHELXL-2018/3 (Sheldrick, 2018)'
_computing_structure_solution 'SHELXT 2014/5 (Sheldrick, 2014)'
_diffrn_ambient_temperature 150(2)
_diffrn_measured_fraction_theta_full 0.983
_diffrn_measured_fraction_theta_max 0.979
_diffrn_measurement_device_type 'CCD area detector'
_diffrn_measurement_method 'phi and omega scans'
_diffrn_radiation_type MoK\a
_diffrn_radiation_wavelength 0.71073
_diffrn_reflns_av_R_equivalents 0.0230
_diffrn_reflns_av_unetI/netI 0.0089
_diffrn_reflns_Laue_measured_fraction_full 0.983
_diffrn_reflns_Laue_measured_fraction_max 0.979
_diffrn_reflns_limit_h_max 23
_diffrn_reflns_limit_h_min -23
_diffrn_reflns_limit_k_max 16
_diffrn_reflns_limit_k_min -16
_diffrn_reflns_limit_l_max 29
_diffrn_reflns_limit_l_min -29
_diffrn_reflns_number 88166
_diffrn_reflns_point_group_measured_fraction_full 0.983
_diffrn_reflns_point_group_measured_fraction_max 0.979
_diffrn_reflns_theta_full 25.242
_diffrn_reflns_theta_max 25.685
_diffrn_reflns_theta_min 2.156
_diffrn_source 'fine-focus sealed tube'
_exptl_absorpt_coefficient_mu 1.185
_exptl_absorpt_correction_T_max 0.878
_exptl_absorpt_correction_T_min 0.847
_exptl_absorpt_correction_type multi-scan
_exptl_absorpt_process_details "'(R.H. Blessing, Acta Crystallogr., Sect A 1995)'"
_exptl_crystal_colour Brown
_exptl_crystal_density_diffrn 1.652
_exptl_crystal_description Block
_exptl_crystal_F_000 3112
_exptl_crystal_size_max 0.140
_exptl_crystal_size_mid 0.120
_exptl_crystal_size_min 0.110
_refine_diff_density_max 1.018
_refine_diff_density_min -0.518
_refine_diff_density_rms 0.055
_refine_ls_extinction_method none
_refine_ls_goodness_of_fit_ref 1.048
_refine_ls_hydrogen_treatment mixed
_refine_ls_matrix_type full
_refine_ls_number_parameters 433
_refine_ls_number_reflns 5720
_refine_ls_number_restraints 24
_refine_ls_restrained_S_all 1.049
_refine_ls_R_factor_all 0.0383
_refine_ls_R_factor_gt 0.0368
_refine_ls_shift/su_max 0.001
_refine_ls_shift/su_mean 0.000
_refine_ls_structure_factor_coef Fsqd
_refine_ls_weighting_details 'w=1/[\s^2^(Fo^2^)+(0.0472P)^2^+12.7504P] where P=(Fo^2^+2Fc^2^)/3'
_refine_ls_weighting_scheme calc
_refine_ls_wR_factor_gt 0.0948
_refine_ls_wR_factor_ref 0.0962
_reflns_Friedel_coverage 0.000
_reflns_number_gt 5469
_reflns_number_total 5838
_reflns_threshold_expression 'I > 2\s(I)'
_cod_data_source_file ao9b02764_si_002.cif
_cod_data_source_block shelx
_cod_depositor_comments
;
The following automatic conversions were performed:

data item '_exptl_absorpt_correction_type' value 'Multi-Scan' was
changed to 'multi-scan' in accordance with the
/home/data/users/saulius/crontab/automatic-downloads/rss-feeds/ACS/lib/dictionaries/cif_core.dic
dictionary named 'cif_core.dic' version 2.4.2 last updated on
2011-04-26.

Automatic conversion script
Id: cif_fix_values 6909 2019-04-08 15:41:33Z antanas 
;
_cod_original_sg_symbol_H-M 'C 2/c'
_cod_database_code 4517136
_shelx_shelxl_version_number 2018/3
_shelx_space_group_comment
;
The symmetry employed for this shelxl refinement is uniquely defined
by the following loop, which should always be used as a source of
symmetry information in preference to the above space-group names.
They are only intended as comments.
;
_shelx_estimated_absorpt_t_min 1.000
_shelx_estimated_absorpt_t_max 1.000

loop_
_space_group_symop_operation_xyz
'x, y, z'
'-x, y, -z+1/2'
'x+1/2, y+1/2, z'
'-x+1/2, y+1/2, -z+1/2'
'-x, -y, -z'
'x, -y, z-1/2'
'-x+1/2, -y+1/2, -z'
'x+1/2, -y+1/2, z-1/2'

loop_
_atom_site_label
_atom_site_type_symbol
_atom_site_fract_x
_atom_site_fract_y
_atom_site_fract_z
_atom_site_U_iso_or_equiv
_atom_site_adp_type
_atom_site_occupancy
_atom_site_site_symmetry_order
_atom_site_calc_flag
_atom_site_refinement_flags_posn
_atom_site_refinement_flags_adp
_atom_site_refinement_flags_occupancy
_atom_site_disorder_assembly
_atom_site_disorder_group
Co1 Co 0.76709(2) 0.47344(2) 0.31616(2) 0.02926(10) Uani 1 1 d . . . . .
Co2 Co 0.63361(2) 0.37371(2) 0.33181(2) 0.03700(11) Uani 1 1 d . . . . .
O5 O 0.76713(9) 0.51757(12) 0.39222(7) 0.0361(4) Uani 1 1 d . . . . .
O1 O 0.73638(9) 0.34171(11) 0.32931(7) 0.0349(3) Uani 1 1 d . . . . .
O2 O 0.66108(8) 0.48950(11) 0.28849(7) 0.0334(3) Uani 1 1 d . . . . .
O6 O 0.66757(10) 0.44631(13) 0.40864(7) 0.0444(4) Uani 1 1 d . . . . .
O4 O 0.54090(10) 0.47725(14) 0.32507(9) 0.0489(5) Uani 1 1 d . . . . .
N6 N 0.500000 0.2923(2) 0.250000 0.0385(6) Uani 1 2 d S T P . .
O3 O 0.65886(11) 0.24215(15) 0.38646(9) 0.0573(5) Uani 1 1 d . . . . .
N2 N 0.78603(11) 0.61140(15) 0.30109(10) 0.0360(4) Uani 1 1 d . . . . .
N1 N 0.87211(10) 0.44343(15) 0.34846(9) 0.0364(4) Uani 1 1 d . . . . .
N3 N 0.77701(12) 0.43691(17) 0.24173(9) 0.0446(5) Uani 1 1 d . . . . .
N4 N 0.55771(13) 0.28750(18) 0.28104(12) 0.0572(6) Uani 1 1 d . . . . .
C12 C 0.72134(13) 0.66206(18) 0.26334(11) 0.0410(5) Uani 1 1 d . . . . .
H12A H 0.734802 0.729800 0.257344 0.049 Uiso 1 1 calc R U . . .
H12B H 0.708172 0.629670 0.225625 0.049 Uiso 1 1 calc R U . . .
C13 C 0.65649(12) 0.66214(18) 0.28803(10) 0.0366(5) Uani 1 1 d . . . . .
C14 C 0.62370(14) 0.74739(19) 0.29952(12) 0.0448(6) Uani 1 1 d . . . . .
H14 H 0.643798 0.808329 0.293557 0.054 Uiso 1 1 calc R U . . .
C00I C 0.72028(13) 0.50311(17) 0.42102(10) 0.0361(5) Uani 1 1 d . . . . .
C16 C 0.53180(15) 0.6543(2) 0.32878(13) 0.0496(6) Uani 1 1 d . . . . .
H16 H 0.488796 0.651872 0.341951 0.059 Uiso 1 1 calc R U . . .
C7 C 0.77294(14) 0.28548(17) 0.37351(10) 0.0397(5) Uani 1 1 d . . . . .
C11 C 0.85051(14) 0.6346(2) 0.27882(14) 0.0503(7) Uani 1 1 d . . . . .
H11A H 0.853923 0.705625 0.274688 0.060 Uiso 1 1 calc R U . . .
H11B H 0.843926 0.605182 0.240535 0.060 Uiso 1 1 calc R U . . .
C18 C 0.62840(12) 0.57303(17) 0.29810(10) 0.0338(5) Uani 1 1 d . . . . .
C00N C 0.73011(15) 0.56390(19) 0.47387(10) 0.0434(6) Uani 1 1 d . . . . .
C8 C 0.88859(14) 0.33690(19) 0.35302(12) 0.0439(6) Uani 1 1 d . . . . .
H8A H 0.877074 0.309119 0.314050 0.053 Uiso 1 1 calc R U . . .
H8B H 0.941426 0.328352 0.369805 0.053 Uiso 1 1 calc R U . . .
C15 C 0.56167(15) 0.7432(2) 0.31967(13) 0.0520(7) Uani 1 1 d . . . . .
H15 H 0.539327 0.801463 0.327350 0.062 Uiso 1 1 calc R U . . .
C6 C 0.84834(15) 0.28089(19) 0.38795(11) 0.0448(6) Uani 1 1 d . . . . .
C17 C 0.56536(13) 0.56951(19) 0.31845(11) 0.0399(5) Uani 1 1 d . . . . .
C10 C 0.92039(14) 0.5975(2) 0.31788(15) 0.0535(7) Uani 1 1 d . . . . .
H10A H 0.961963 0.623049 0.304620 0.064 Uiso 1 1 calc R U . . .
H10B H 0.924633 0.622818 0.356853 0.064 Uiso 1 1 calc R U . . .
C9 C 0.92539(14) 0.4886(2) 0.32054(13) 0.0471(6) Uani 1 1 d . . . . .
H9A H 0.917082 0.462794 0.281246 0.057 Uiso 1 1 calc R U . . .
H9B H 0.975175 0.469821 0.341829 0.057 Uiso 1 1 calc R U . . .
C2 C 0.73391(16) 0.2301(2) 0.40410(12) 0.0507(6) Uani 1 1 d . . . . .
N5A N 0.7315(2) 0.4531(4) 0.2000(2) 0.0428(10) Uiso 0.5 1 d . . P A 2
N5AB N 0.7265(2) 0.4076(4) 0.20922(19) 0.0391(9) Uiso 0.5 1 d . . P A 1
C00W C 0.79808(19) 0.5962(3) 0.50244(14) 0.0648(8) Uani 1 1 d . . . . .
H00W H 0.839372 0.578834 0.489212 0.078 Uiso 1 1 calc R U . . .
C00X C 0.66879(18) 0.5907(2) 0.49212(13) 0.0551(7) Uani 1 1 d . . . . .
H00X H 0.621724 0.567982 0.472987 0.066 Uiso 1 1 calc R U . . .
C3 C 0.7697(2) 0.1694(3) 0.44782(16) 0.0733(10) Uani 1 1 d . . . . .
H3 H 0.742905 0.131284 0.468084 0.088 Uiso 1 1 calc R U . . .
C5 C 0.88426(19) 0.2203(2) 0.43273(15) 0.0651(9) Uani 1 1 d . . . . .
H5 H 0.935903 0.217584 0.443151 0.078 Uiso 1 1 calc R U . . .
C19 C 0.4807(2) 0.4664(3) 0.35001(19) 0.0750(11) Uani 1 1 d . . . . .
H19A H 0.469290 0.397443 0.352051 0.113 Uiso 1 1 calc R U . . .
H19B H 0.493221 0.493977 0.388571 0.113 Uiso 1 1 calc R U . . .
H19C H 0.438223 0.500252 0.326499 0.113 Uiso 1 1 calc R U . . .
C011 C 0.7464(3) 0.6837(3) 0.56855(15) 0.0800(11) Uani 1 1 d . . . . .
H011 H 0.751692 0.725469 0.600550 0.096 Uiso 1 1 calc R U . . .
C012 C 0.8065(2) 0.6542(3) 0.55072(16) 0.0823(11) Uani 1 1 d . . . . .
H012 H 0.853756 0.673577 0.571478 0.099 Uiso 1 1 calc R U . . .
O200 O 0.5564(2) 0.6478(3) 0.53531(17) 0.1157(12) Uani 1 1 d . . . . .
O100 O 0.6228(3) 0.7467(4) 0.5938(2) 0.171(2) Uani 1 1 d . . . . .
C4 C 0.8452(2) 0.1649(3) 0.46166(17) 0.0817(12) Uani 1 1 d . . . . .
H4 H 0.870077 0.123160 0.491413 0.098 Uiso 1 1 calc R U . . .
C016 C 0.6788(2) 0.6516(3) 0.53910(14) 0.0663(9) Uani 1 1 d . . . . .
C1 C 0.6134(2) 0.1812(3) 0.41049(19) 0.0909(14) Uani 1 1 d . . . . .
H1A H 0.562276 0.198036 0.394060 0.136 Uiso 1 1 calc R U . . .
H1B H 0.621460 0.113309 0.401889 0.136 Uiso 1 1 calc R U . . .
H1C H 0.625346 0.190338 0.451975 0.136 Uiso 1 1 calc R U . . .
N100 N 0.6152(3) 0.6843(3) 0.55702(17) 0.0966(12) Uani 1 1 d . . . . .
N7B N 0.6905(5) 0.4735(6) 0.1577(4) 0.095(2) Uiso 0.5 1 d . . P A 2
N7 N 0.6798(4) 0.3748(5) 0.1757(3) 0.0799(17) Uiso 0.5 1 d . . P A 1
P1 P 1.000000 0.500000 0.500000 0.0960(6) Uani 1 2 d S U P . .
F2 F 0.9339(3) 0.4640(6) 0.4790(3) 0.245(3) Uani 1 1 d . U . . .
F1 F 0.9889(11) 0.5491(12) 0.4577(4) 0.429(10) Uani 1 1 d . U . . .
F3 F 0.9762(6) 0.5749(13) 0.5332(7) 0.399(7) Uani 1 1 d . U . . .
H2 H 0.7955(15) 0.639(2) 0.3347(13) 0.039(7) Uiso 1 1 d . . . . .
H1 H 0.8837(15) 0.467(2) 0.3839(13) 0.041(7) Uiso 1 1 d . . . . .

loop_
_atom_site_aniso_label
_atom_site_aniso_U_11
_atom_site_aniso_U_22
_atom_site_aniso_U_33
_atom_site_aniso_U_23
_atom_site_aniso_U_13
_atom_site_aniso_U_12
Co1 0.02660(16) 0.03041(17) 0.03151(17) 0.00159(11) 0.00872(12) 0.00177(11)
Co2 0.03254(18) 0.03620(19) 0.04257(19) -0.00186(13) 0.01010(14) -0.00621(12)
O5 0.0353(8) 0.0398(9) 0.0338(8) -0.0024(7) 0.0100(7) -0.0027(7)
O1 0.0349(8) 0.0314(8) 0.0365(8) 0.0021(6) 0.0055(7) -0.0003(6)
O2 0.0286(8) 0.0336(8) 0.0387(8) 0.0007(6) 0.0095(6) 0.0020(6)
O6 0.0504(10) 0.0465(10) 0.0397(9) -0.0045(8) 0.0178(8) -0.0137(8)
O4 0.0348(9) 0.0476(10) 0.0704(13) -0.0025(9) 0.0246(9) -0.0049(8)
N6 0.0339(16) 0.0296(14) 0.0529(17) 0.000 0.0127(14) 0.000
O3 0.0529(11) 0.0523(11) 0.0660(13) 0.0155(10) 0.0140(10) -0.0155(9)
N2 0.0309(10) 0.0359(10) 0.0435(12) 0.0050(9) 0.0135(9) 0.0012(8)
N1 0.0298(9) 0.0389(11) 0.0400(11) -0.0012(9) 0.0077(8) 0.0033(8)
N3 0.0406(11) 0.0570(13) 0.0385(11) -0.0019(10) 0.0142(9) 0.0081(10)
N4 0.0395(13) 0.0495(14) 0.0747(17) -0.0134(12) -0.0001(12) -0.0034(10)
C12 0.0392(13) 0.0378(12) 0.0483(14) 0.0140(11) 0.0155(11) 0.0059(10)
C13 0.0311(11) 0.0380(12) 0.0394(12) 0.0050(10) 0.0067(9) 0.0042(9)
C14 0.0408(13) 0.0367(13) 0.0553(15) 0.0026(11) 0.0093(11) 0.0047(10)
C00I 0.0418(13) 0.0344(11) 0.0327(11) 0.0031(9) 0.0107(9) -0.0002(10)
C16 0.0368(13) 0.0544(16) 0.0615(17) -0.0042(13) 0.0199(12) 0.0074(12)
C7 0.0479(14) 0.0297(11) 0.0387(12) 0.0011(9) 0.0059(10) 0.0018(10)
C11 0.0397(13) 0.0471(15) 0.0708(18) 0.0145(13) 0.0263(13) -0.0013(11)
C18 0.0284(11) 0.0369(12) 0.0345(11) 0.0012(9) 0.0050(9) 0.0043(9)
C00N 0.0571(15) 0.0410(13) 0.0339(12) -0.0016(10) 0.0148(11) -0.0078(11)
C8 0.0380(13) 0.0415(14) 0.0511(14) 0.0011(11) 0.0092(11) 0.0119(10)
C15 0.0464(15) 0.0447(14) 0.0674(18) -0.0035(13) 0.0191(13) 0.0128(12)
C6 0.0475(14) 0.0372(13) 0.0456(14) 0.0039(11) 0.0046(11) 0.0060(11)
C17 0.0324(12) 0.0429(13) 0.0450(13) -0.0004(11) 0.0109(10) 0.0006(10)
C10 0.0329(13) 0.0526(16) 0.078(2) 0.0055(14) 0.0201(13) -0.0048(11)
C9 0.0292(12) 0.0532(15) 0.0615(16) 0.0019(13) 0.0161(11) 0.0027(11)
C2 0.0582(17) 0.0397(14) 0.0513(15) 0.0073(12) 0.0084(13) -0.0079(12)
C00W 0.0642(19) 0.079(2) 0.0509(17) -0.0085(16) 0.0148(15) -0.0101(17)
C00X 0.0671(19) 0.0544(16) 0.0469(15) -0.0001(13) 0.0202(14) -0.0044(14)
C3 0.083(2) 0.061(2) 0.072(2) 0.0304(17) 0.0132(18) -0.0072(18)
C5 0.0575(18) 0.0581(18) 0.070(2) 0.0215(16) -0.0011(15) 0.0115(15)
C19 0.062(2) 0.070(2) 0.112(3) -0.003(2) 0.056(2) -0.0110(17)
C011 0.110(3) 0.080(2) 0.0518(19) -0.0219(18) 0.025(2) -0.017(2)
C012 0.086(3) 0.099(3) 0.055(2) -0.019(2) 0.0055(18) -0.026(2)
O200 0.099(3) 0.154(4) 0.107(3) -0.018(2) 0.049(2) 0.020(2)
O100 0.196(5) 0.178(4) 0.164(4) -0.100(4) 0.092(4) 0.006(4)
C4 0.084(3) 0.071(2) 0.078(2) 0.039(2) -0.001(2) 0.005(2)
C016 0.093(3) 0.0618(19) 0.0518(17) -0.0049(15) 0.0335(18) 0.0002(18)
C1 0.081(3) 0.100(3) 0.090(3) 0.026(2) 0.019(2) -0.044(2)
N100 0.115(3) 0.103(3) 0.085(2) -0.020(2) 0.050(2) 0.009(2)
P1 0.0599(9) 0.1354(16) 0.0722(10) 0.0341(11) -0.0214(7) -0.0311(10)
F2 0.170(6) 0.331(10) 0.203(6) -0.067(6) -0.009(4) -0.006(6)
F1 0.73(3) 0.358(14) 0.162(7) 0.071(9) 0.040(11) -0.209(17)
F3 0.231(9) 0.464(19) 0.43(2) -0.151(15) -0.048(9) 0.024(10)

loop_
_atom_type_symbol
_atom_type_description
_atom_type_scat_dispersion_real
_atom_type_scat_dispersion_imag
_atom_type_scat_source
C C 0.0033 0.0016 'International Tables Vol C Tables 4.2.6.8 and 6.1.1.4'
H H 0.0000 0.0000 'International Tables Vol C Tables 4.2.6.8 and 6.1.1.4'
Co Co 0.3494 0.9721 'International Tables Vol C Tables 4.2.6.8 and 6.1.1.4'
N N 0.0061 0.0033 'International Tables Vol C Tables 4.2.6.8 and 6.1.1.4'
O O 0.0106 0.0060 'International Tables Vol C Tables 4.2.6.8 and 6.1.1.4'
Cl Cl 0.1484 0.1585 'International Tables Vol C Tables 4.2.6.8 and 6.1.1.4'
P P 0.1023 0.0942 'International Tables Vol C Tables 4.2.6.8 and 6.1.1.4'
F F 0.0171 0.0103 'International Tables Vol C Tables 4.2.6.8 and 6.1.1.4'

loop_
_geom_angle_atom_site_label_1
_geom_angle_atom_site_label_2
_geom_angle_atom_site_label_3
_geom_angle
_geom_angle_site_symmetry_1
_geom_angle_site_symmetry_3
N3 Co1 O5 173.74(8) . .
N3 Co1 O1 90.72(9) . .
O5 Co1 O1 93.78(7) . .
N3 Co1 O2 92.61(8) . .
O5 Co1 O2 92.40(7) . .
O1 Co1 O2 80.72(7) . .
N3 Co1 N2 90.81(10) . .
O5 Co1 N2 85.22(8) . .
O1 Co1 N2 173.29(7) . .
O2 Co1 N2 92.69(7) . .
N3 Co1 N1 89.25(9) . .
O5 Co1 N1 86.18(8) . .
O1 Co1 N1 93.04(8) . .
O2 Co1 N1 173.50(8) . .
N2 Co1 N1 93.52(8) . .
N3 Co1 Co2 106.55(7) . .
O5 Co1 Co2 79.68(5) . .
O1 Co1 Co2 41.93(5) . .
O2 Co1 Co2 42.92(5) . .
N2 Co1 Co2 131.47(6) . .
N1 Co1 Co2 130.60(6) . .
O1 Co2 N4 113.48(9) . .
O1 Co2 O2 77.39(6) . .
N4 Co2 O2 112.46(10) . .
O1 Co2 O6 92.83(7) . .
N4 Co2 O6 147.38(10) . .
O2 Co2 O6 91.15(7) . .
O1 Co2 O3 76.98(7) . .
N4 Co2 O3 83.93(10) . .
O2 Co2 O3 153.55(7) . .
O6 Co2 O3 83.68(8) . .
O1 Co2 O4 152.35(7) . .
N4 Co2 O4 84.56(9) . .
O2 Co2 O4 76.28(7) . .
O6 Co2 O4 79.43(8) . .
O3 Co2 O4 127.62(8) . .
O1 Co2 Co1 40.49(5) . .
N4 Co2 Co1 133.55(9) . .
O2 Co2 Co1 40.80(4) . .
O6 Co2 Co1 79.01(5) . .
O3 Co2 Co1 112.86(6) . .
O4 Co2 Co1 111.88(5) . .
C00I O5 Co1 129.50(15) . .
C7 O1 Co1 122.89(14) . .
C7 O1 Co2 113.97(15) . .
Co1 O1 Co2 97.58(7) . .
C18 O2 Co1 120.70(14) . .
C18 O2 Co2 112.82(13) . .
Co1 O2 Co2 96.28(7) . .
C00I O6 Co2 124.73(15) . .
C17 O4 C19 118.4(2) . .
C17 O4 Co2 108.40(14) . .
C19 O4 Co2 126.9(2) . .
N4 N6 N4 173.5(4) . 2_655
C2 O3 C1 118.8(3) . .
C2 O3 Co2 109.26(15) . .
C1 O3 Co2 131.3(2) . .
C11 N2 C12 107.44(19) . .
C11 N2 Co1 118.33(16) . .
C12 N2 Co1 113.48(15) . .
C11 N2 H2 104.4(19) . .
C12 N2 H2 108.0(19) . .
Co1 N2 H2 104.3(19) . .
C9 N1 C8 106.87(19) . .
C9 N1 Co1 117.60(16) . .
C8 N1 Co1 113.69(15) . .
C9 N1 H1 104.6(18) . .
C8 N1 H1 107.1(18) . .
Co1 N1 H1 106.2(18) . .
N5AB N3 Co1 118.0(3) . .
N5A N3 Co1 122.0(3) . .
N6 N4 Co2 140.1(2) . .
C13 C12 N2 112.67(19) . .
C13 C12 H12A 109.1 . .
N2 C12 H12A 109.1 . .
C13 C12 H12B 109.1 . .
N2 C12 H12B 109.1 . .
H12A C12 H12B 107.8 . .
C18 C13 C14 120.2(2) . .
C18 C13 C12 117.4(2) . .
C14 C13 C12 122.3(2) . .
C15 C14 C13 119.9(3) . .
C15 C14 H14 120.1 . .
C13 C14 H14 120.1 . .
O6 C00I O5 126.5(2) . .
O6 C00I C00N 118.4(2) . .
O5 C00I C00N 115.1(2) . .
C17 C16 C15 119.4(2) . .
C17 C16 H16 120.3 . .
C15 C16 H16 120.3 . .
O1 C7 C6 120.8(2) . .
O1 C7 C2 119.6(2) . .
C6 C7 C2 119.6(2) . .
N2 C11 C10 111.9(2) . .
N2 C11 H11A 109.2 . .
C10 C11 H11A 109.2 . .
N2 C11 H11B 109.2 . .
C10 C11 H11B 109.2 . .
H11A C11 H11B 107.9 . .
O2 C18 C13 120.7(2) . .
O2 C18 C17 119.9(2) . .
C13 C18 C17 119.5(2) . .
C00W C00N C00X 120.5(3) . .
C00W C00N C00I 120.5(3) . .
C00X C00N C00I 118.9(2) . .
C6 C8 N1 115.0(2) . .
C6 C8 H8A 108.5 . .
N1 C8 H8A 108.5 . .
C6 C8 H8B 108.5 . .
N1 C8 H8B 108.5 . .
H8A C8 H8B 107.5 . .
C14 C15 C16 120.6(2) . .
C14 C15 H15 119.7 . .
C16 C15 H15 119.7 . .
C7 C6 C5 119.4(3) . .
C7 C6 C8 118.6(2) . .
C5 C6 C8 121.9(3) . .
O4 C17 C16 125.1(2) . .
O4 C17 C18 114.5(2) . .
C16 C17 C18 120.4(2) . .
C9 C10 C11 113.6(2) . .
C9 C10 H10A 108.8 . .
C11 C10 H10A 108.8 . .
C9 C10 H10B 108.8 . .
C11 C10 H10B 108.8 . .
H10A C10 H10B 107.7 . .
N1 C9 C10 113.2(2) . .
N1 C9 H9A 108.9 . .
C10 C9 H9A 108.9 . .
N1 C9 H9B 108.9 . .
C10 C9 H9B 108.9 . .
H9A C9 H9B 107.7 . .
C3 C2 O3 125.0(3) . .
C3 C2 C7 120.8(3) . .
O3 C2 C7 114.3(2) . .
N7B N5A N3 174.8(7) . .
N7 N5AB N3 175.3(6) . .
C00N C00W C012 120.1(3) . .
C00N C00W H00W 120.0 . .
C012 C00W H00W 120.0 . .
C016 C00X C00N 117.9(3) . .
C016 C00X H00X 121.1 . .
C00N C00X H00X 121.1 . .
C2 C3 C4 119.2(3) . .
C2 C3 H3 120.4 . .
C4 C3 H3 120.4 . .
C4 C5 C6 120.4(3) . .
C4 C5 H5 119.8 . .
C6 C5 H5 119.8 . .
O4 C19 H19A 109.5 . .
O4 C19 H19B 109.5 . .
H19A C19 H19B 109.5 . .
O4 C19 H19C 109.5 . .
H19A C19 H19C 109.5 . .
H19B C19 H19C 109.5 . .
C016 C011 C012 118.7(3) . .
C016 C011 H011 120.6 . .
C012 C011 H011 120.6 . .
C011 C012 C00W 120.3(4) . .
C011 C012 H012 119.8 . .
C00W C012 H012 119.8 . .
C5 C4 C3 120.7(3) . .
C5 C4 H4 119.7 . .
C3 C4 H4 119.7 . .
C011 C016 C00X 122.4(3) . .
C011 C016 N100 118.8(3) . .
C00X C016 N100 118.7(4) . .
O3 C1 H1A 109.5 . .
O3 C1 H1B 109.5 . .
H1A C1 H1B 109.5 . .
O3 C1 H1C 109.5 . .
H1A C1 H1C 109.5 . .
H1B C1 H1C 109.5 . .
O200 N100 O100 122.2(5) . .
O200 N100 C016 118.9(4) . .
O100 N100 C016 118.9(5) . .
F1 P1 F1 180.0 5_766 .
F1 P1 F2 93.4(6) 5_766 .
F1 P1 F2 86.6(6) . .
F1 P1 F2 86.6(6) 5_766 5_766
F1 P1 F2 93.4(6) . 5_766
F2 P1 F2 180.0 . 5_766
F1 P1 F3 86.7(7) 5_766 .
F1 P1 F3 93.3(7) . .
F2 P1 F3 94.7(5) . .
F2 P1 F3 85.3(5) 5_766 .
F1 P1 F3 93.3(7) 5_766 5_766
F1 P1 F3 86.7(7) . 5_766
F2 P1 F3 85.3(5) . 5_766
F2 P1 F3 94.7(5) 5_766 5_766
F3 P1 F3 180.0 . 5_766
P1 F2 F1 43.7(5) . .
P1 F1 F2 49.7(4) . .

loop_
_geom_bond_atom_site_label_1
_geom_bond_atom_site_label_2
_geom_bond_distance
_geom_bond_site_symmetry_2
Co1 N3 1.925(2) .
Co1 O5 1.9391(17) .
Co1 O1 1.9607(17) .
Co1 O2 1.9675(16) .
Co1 N2 1.989(2) .
Co1 N1 1.993(2) .
Co1 Co2 2.9932(8) .
Co2 O1 2.0179(17) .
Co2 N4 2.027(2) .
Co2 O2 2.0508(17) .
Co2 O6 2.0668(18) .
Co2 O3 2.227(2) .
Co2 O4 2.2423(19) .
O5 C00I 1.278(3) .
O1 C7 1.361(3) .
O2 C18 1.358(3) .
O6 C00I 1.247(3) .
O4 C17 1.379(3) .
O4 C19 1.431(3) .
N6 N4 1.163(2) .
N6 N4 1.163(2) 2_655
O3 C2 1.391(4) .
O3 C1 1.431(4) .
N2 C11 1.493(3) .
N2 C12 1.505(3) .
N2 H2 0.87(3) .
N1 C9 1.489(3) .
N1 C8 1.502(3) .
N1 H1 0.89(3) .
N3 N5AB 1.149(5) .
N3 N5A 1.172(5) .
C12 C13 1.500(3) .
C12 H12A 0.9900 .
C12 H12B 0.9900 .
C13 C18 1.387(3) .
C13 C14 1.392(4) .
C14 C15 1.386(4) .
C14 H14 0.9500 .
C00I C00N 1.502(3) .
C16 C17 1.386(4) .
C16 C15 1.392(4) .
C16 H16 0.9500 .
C7 C6 1.387(4) .
C7 C2 1.400(4) .
C11 C10 1.511(4) .
C11 H11A 0.9900 .
C11 H11B 0.9900 .
C18 C17 1.407(3) .
C00N C00W 1.376(4) .
C00N C00X 1.397(4) .
C8 C6 1.492(4) .
C8 H8A 0.9900 .
C8 H8B 0.9900 .
C15 H15 0.9500 .
C6 C5 1.402(4) .
C10 C9 1.507(4) .
C10 H10A 0.9900 .
C10 H10B 0.9900 .
C9 H9A 0.9900 .
C9 H9B 0.9900 .
C2 C3 1.386(4) .
N5A N7B 1.154(9) .
N5AB N7 1.135(8) .
C00W C012 1.392(5) .
C00W H00W 0.9500 .
C00X C016 1.388(4) .
C00X H00X 0.9500 .
C3 C4 1.390(6) .
C3 H3 0.9500 .
C5 C4 1.375(5) .
C5 H5 0.9500 .
C19 H19A 0.9800 .
C19 H19B 0.9800 .
C19 H19C 0.9800 .
C011 C016 1.375(6) .
C011 C012 1.380(6) .
C011 H011 0.9500 .
C012 H012 0.9500 .
O200 N100 1.217(5) .
O100 N100 1.221(5) .
C4 H4 0.9500 .
C016 N100 1.454(5) .
C1 H1A 0.9800 .
C1 H1B 0.9800 .
C1 H1C 0.9800 .
P1 F1 1.202(9) 5_766
P1 F1 1.202(9) .
P1 F2 1.327(6) .
P1 F2 1.327(6) 5_766
P1 F3 1.450(13) .
P1 F3 1.450(13) 5_766
F2 F1 1.736(11) .
